data_1502873
loop_
_publ_author_name
'VanVeller, Brett'
'Miki, Koji'
'Swager, Timothy M.'

_publ_section_title
;
 Rigid hydrophilic structures for improved properties of conjugated
 polymers and nitrotyrosine sensing in water.
;
_journal_issue 6
_journal_name_full 'Organic letters'
_journal_page_first 1292
_journal_page_last 1295
_journal_paper_doi 10.1021/ol1001768
_journal_volume 12
_journal_year 2010
_chemical_formula_sum 'C46 H66 O4 Si2'
_chemical_formula_weight 739.17
_chemical_name_systematic
;

 ?

;
_space_group_IT_number 14
_symmetry_cell_setting monoclinic
_symmetry_space_group_name_Hall '-P 2ybc'
_symmetry_space_group_name_H-M 'P 1 21/c 1'
_atom_sites_solution_hydrogens geom
_atom_sites_solution_primary direct
_atom_sites_solution_secondary difmap
_audit_creation_method SHELXL-97
_cell_angle_alpha 90.00
_cell_angle_beta 104.6470(10)
_cell_angle_gamma 90.00
_cell_formula_units_Z 2
_cell_length_a 13.6286(4)
_cell_length_b 10.5494(3)
_cell_length_c 16.1848(5)
_cell_measurement_reflns_used 9897
_cell_measurement_temperature 99(2)
_cell_measurement_theta_max 30.65
_cell_measurement_theta_min 2.33
_cell_volume 2251.33(12)
_computing_cell_refinement 'SAINT 7 (Bruker-AXS, 2005)'
_computing_data_collection 'SMART 5 (Bruker-AXS, 2003)'
_computing_data_reduction 'SAINT 7 (Bruker-AXS, 2005)'
_computing_molecular_graphics 'Bruker SHELXTL'
_computing_publication_material 'Bruker SHELXTL'
_computing_structure_refinement 'SHELXL-97 (Sheldrick, 1997)'
_computing_structure_solution 'SHELXS-97 (Sheldrick, 1990)'
_diffrn_ambient_temperature 99(2)
_diffrn_detector_area_resol_mean 8.3
_diffrn_measured_fraction_theta_full 1.000
_diffrn_measured_fraction_theta_max 1.000
_diffrn_measurement_device_type 'Bruker Smart APEX CCD'
_diffrn_measurement_method 'omega and phi scans'
_diffrn_radiation_monochromator graphite
_diffrn_radiation_source 'fine-focus sealed tube'
_diffrn_radiation_type MoK\a
_diffrn_radiation_wavelength 0.71073
_diffrn_reflns_av_R_equivalents 0.0253
_diffrn_reflns_av_sigmaI/netI 0.0170
_diffrn_reflns_limit_h_max 18
_diffrn_reflns_limit_h_min -18
_diffrn_reflns_limit_k_max 14
_diffrn_reflns_limit_k_min -14
_diffrn_reflns_limit_l_max 22
_diffrn_reflns_limit_l_min -22
_diffrn_reflns_number 36249
_diffrn_reflns_theta_full 29.13
_diffrn_reflns_theta_max 29.13
_diffrn_reflns_theta_min 2.33
_diffrn_standards_decay_% 0
_diffrn_standards_interval_count 0
_diffrn_standards_interval_time 0
_diffrn_standards_number 0
_exptl_absorpt_coefficient_mu 0.117
_exptl_absorpt_correction_T_max 0.9884
_exptl_absorpt_correction_T_min 0.9546
_exptl_absorpt_correction_type multi-scan
_exptl_absorpt_process_details 'SADABS (Sheldrick, 2005)'
_exptl_crystal_colour colourless
_exptl_crystal_density_diffrn 1.090
_exptl_crystal_density_method 'not measured'
_exptl_crystal_description plate
_exptl_crystal_F_000 804
_exptl_crystal_size_max 0.40
_exptl_crystal_size_mid 0.35
_exptl_crystal_size_min 0.10
_refine_diff_density_max 0.852
_refine_diff_density_min -0.459
_refine_diff_density_rms 0.055
_refine_ls_extinction_method none
_refine_ls_goodness_of_fit_ref 1.021
_refine_ls_hydrogen_treatment constr
_refine_ls_matrix_type full
_refine_ls_number_parameters 243
_refine_ls_number_reflns 6055
_refine_ls_number_restraints 0
_refine_ls_restrained_S_all 1.021
_refine_ls_R_factor_all 0.0498
_refine_ls_R_factor_gt 0.0443
_refine_ls_shift/su_max 0.001
_refine_ls_shift/su_mean 0.000
_refine_ls_structure_factor_coef Fsqd
_refine_ls_weighting_details 'calc w=1/[\s^2^(Fo^2^)+(0.0644P)^2^+1.2283P] where P=(Fo^2^+2Fc^2^)/3'
_refine_ls_weighting_scheme calc
_refine_ls_wR_factor_gt 0.1167
_refine_ls_wR_factor_ref 0.1222
_reflns_number_gt 5364
_reflns_number_total 6055
_reflns_threshold_expression >2sigma(I)
_cod_data_source_file ol1001768_si_001.cif
_cod_data_source_block 07144
_cod_depositor_comments
;
The following automatic conversions were performed:

'_symmetry_cell_setting' value 'Monoclinic' changed to 'monoclinic'
according to /home/saulius/struct/CIF-dictionaries/cif_core.dic
dictionary named 'cif_core.dic' version 2.4.2 from 2011-04-26.

Automatic conversion script
Id: cif_fix_values 1715 2011-07-08 13:25:40Z adriana 
;
_cod_original_cell_volume 2251.32(12)
_cod_original_sg_symbol_H-M P2(1)/c
_cod_database_code 1502873

loop_
_symmetry_equiv_pos_as_xyz
'x, y, z'
'-x, y+1/2, -z+1/2'
'-x, -y, -z'
'x, -y-1/2, z-1/2'

loop_
_atom_site_label
_atom_site_type_symbol
_atom_site_fract_x
_atom_site_fract_y
_atom_site_fract_z
_atom_site_U_iso_or_equiv
_atom_site_adp_type
_atom_site_occupancy
_atom_site_symmetry_multiplicity
_atom_site_calc_flag
_atom_site_refinement_flags
Si1 Si 0.85239(2) 0.16261(3) 0.12232(2) 0.01802(9) Uani 1 1 d .
O1 O 0.50975(7) 0.75296(8) 0.25871(5) 0.01865(18) Uani 1 1 d .
C1 C 0.58625(8) 0.42019(10) 0.02555(7) 0.0140(2) Uani 1 1 d .
C2 C 0.57706(8) 0.53074(10) 0.07168(7) 0.0139(2) Uani 1 1 d .
O2 O 0.65014(6) 0.62944(8) 0.29820(5) 0.01798(17) Uani 1 1 d .
C3 C 0.49228(8) 0.60894(10) 0.04660(7) 0.0140(2) Uani 1 1 d .
C4 C 0.49513(9) 0.72146(10) 0.10575(7) 0.0151(2) Uani 1 1 d .
H4 H 0.4360 0.7796 0.0855 0.018 Uiso 1 1 calc R
C5 C 0.49701(9) 0.65932(11) 0.19322(7) 0.0155(2) Uani 1 1 d .
H5 H 0.4337 0.6094 0.1894 0.019 Uiso 1 1 calc R
C6 C 0.59200(8) 0.57280(11) 0.22120(7) 0.0152(2) Uani 1 1 d .
H6 H 0.5721 0.4842 0.2317 0.018 Uiso 1 1 calc R
C7 C 0.65260(8) 0.57562(11) 0.15196(7) 0.0148(2) Uani 1 1 d .
H7 H 0.7148 0.5214 0.1672 0.018 Uiso 1 1 calc R
C8 C 0.67681(9) 0.71391(11) 0.13954(7) 0.0174(2) Uani 1 1 d .
H8 H 0.7442 0.7445 0.1480 0.021 Uiso 1 1 calc R
C9 C 0.59608(9) 0.78853(11) 0.11584(7) 0.0172(2) Uani 1 1 d .
H9 H 0.6011 0.8768 0.1060 0.021 Uiso 1 1 calc R
C10 C 0.58186(9) 0.70360(11) 0.33222(7) 0.0176(2) Uani 1 1 d .
C11 C 0.63993(10) 0.81329(12) 0.38177(8) 0.0227(2) Uani 1 1 d .
H11A H 0.6914 0.7807 0.4309 0.034 Uiso 1 1 calc R
H11B H 0.5930 0.8687 0.4018 0.034 Uiso 1 1 calc R
H11C H 0.6731 0.8615 0.3447 0.034 Uiso 1 1 calc R
C12 C 0.52871(10) 0.62048(13) 0.38466(8) 0.0238(3) Uani 1 1 d .
H12A H 0.4939 0.5507 0.3491 0.036 Uiso 1 1 calc R
H12B H 0.4791 0.6714 0.4047 0.036 Uiso 1 1 calc R
H12C H 0.5790 0.5860 0.4339 0.036 Uiso 1 1 calc R
C13 C 0.67311(9) 0.33932(11) 0.05293(7) 0.0159(2) Uani 1 1 d .
C14 C 0.74596(9) 0.27128(12) 0.07858(8) 0.0192(2) Uani 1 1 d .
C15 C 0.97387(10) 0.23261(14) 0.10677(10) 0.0299(3) Uani 1 1 d .
H15 H 0.9816 0.2006 0.0506 0.036 Uiso 1 1 calc R
C16 C 0.97301(15) 0.37782(18) 0.10132(17) 0.0550(5) Uani 1 1 d .
H16A H 0.9628 0.4135 0.1544 0.083 Uiso 1 1 calc R
H16B H 0.9178 0.4052 0.0532 0.083 Uiso 1 1 calc R
H16C H 1.0379 0.4075 0.0929 0.083 Uiso 1 1 calc R
C17 C 1.06837(11) 0.18779(19) 0.17496(11) 0.0406(4) Uani 1 1 d .
H17A H 1.1296 0.2204 0.1610 0.061 Uiso 1 1 calc R
H17B H 1.0704 0.0949 0.1760 0.061 Uiso 1 1 calc R
H17C H 1.0652 0.2196 0.2311 0.061 Uiso 1 1 calc R
C18 C 0.85626(10) 0.13857(13) 0.23856(8) 0.0245(3) Uani 1 1 d .
H18 H 0.9206 0.0926 0.2655 0.029 Uiso 1 1 calc R
C19 C 0.76806(13) 0.05736(17) 0.25145(10) 0.0361(3) Uani 1 1 d .
H19A H 0.7733 0.0483 0.3127 0.054 Uiso 1 1 calc R
H19B H 0.7709 -0.0266 0.2262 0.054 Uiso 1 1 calc R
H19C H 0.7036 0.0984 0.2238 0.054 Uiso 1 1 calc R
C20 C 0.85819(14) 0.26434(18) 0.28590(11) 0.0420(4) Uani 1 1 d .
H20A H 0.7937 0.3087 0.2640 0.063 Uiso 1 1 calc R
H20B H 0.9139 0.3170 0.2769 0.063 Uiso 1 1 calc R
H20C H 0.8683 0.2479 0.3471 0.063 Uiso 1 1 calc R
C21 C 0.81958(9) 0.01022(12) 0.05969(8) 0.0222(2) Uani 1 1 d .
H21 H 0.7538 -0.0207 0.0688 0.027 Uiso 1 1 calc R
C22 C 0.89865(12) -0.09429(14) 0.09110(11) 0.0330(3) Uani 1 1 d .
H22A H 0.8771 -0.1721 0.0585 0.049 Uiso 1 1 calc R
H22B H 0.9050 -0.1104 0.1519 0.049 Uiso 1 1 calc R
H22C H 0.9643 -0.0670 0.0830 0.049 Uiso 1 1 calc R
C23 C 0.80356(11) 0.03265(15) -0.03630(9) 0.0310(3) Uani 1 1 d .
H23A H 0.8674 0.0608 -0.0478 0.047 Uiso 1 1 calc R
H23B H 0.7516 0.0979 -0.0553 0.047 Uiso 1 1 calc R
H23C H 0.7815 -0.0464 -0.0672 0.047 Uiso 1 1 calc R

loop_
_atom_site_aniso_label
_atom_site_aniso_U_11
_atom_site_aniso_U_22
_atom_site_aniso_U_33
_atom_site_aniso_U_23
_atom_site_aniso_U_13
_atom_site_aniso_U_12
Si1 0.01410(16) 0.02065(17) 0.01816(16) 0.00000(12) 0.00192(12) 0.00431(11)
O1 0.0226(4) 0.0198(4) 0.0129(4) -0.0033(3) 0.0032(3) 0.0047(3)
C1 0.0156(5) 0.0139(5) 0.0128(5) 0.0004(4) 0.0040(4) 0.0021(4)
C2 0.0147(5) 0.0150(5) 0.0117(4) -0.0001(4) 0.0030(4) 0.0008(4)
O2 0.0190(4) 0.0221(4) 0.0118(3) -0.0035(3) 0.0018(3) 0.0027(3)
C3 0.0163(5) 0.0138(5) 0.0120(4) -0.0004(4) 0.0036(4) 0.0014(4)
C4 0.0177(5) 0.0137(5) 0.0135(5) -0.0012(4) 0.0031(4) 0.0024(4)
C5 0.0166(5) 0.0168(5) 0.0131(5) -0.0021(4) 0.0038(4) 0.0016(4)
C6 0.0167(5) 0.0165(5) 0.0117(4) -0.0010(4) 0.0022(4) 0.0011(4)
C7 0.0144(5) 0.0162(5) 0.0129(4) -0.0017(4) 0.0019(4) 0.0018(4)
C8 0.0187(5) 0.0186(5) 0.0150(5) -0.0023(4) 0.0047(4) -0.0034(4)
C9 0.0225(5) 0.0153(5) 0.0144(5) -0.0012(4) 0.0054(4) -0.0015(4)
C10 0.0201(5) 0.0201(5) 0.0125(5) -0.0015(4) 0.0043(4) 0.0020(4)
C11 0.0268(6) 0.0231(6) 0.0178(5) -0.0056(4) 0.0051(5) -0.0024(5)
C12 0.0289(6) 0.0263(6) 0.0181(5) 0.0004(5) 0.0095(5) -0.0017(5)
C13 0.0178(5) 0.0165(5) 0.0133(5) -0.0014(4) 0.0036(4) 0.0006(4)
C14 0.0184(5) 0.0201(5) 0.0182(5) -0.0019(4) 0.0029(4) 0.0024(4)
C15 0.0215(6) 0.0335(7) 0.0348(7) -0.0057(6) 0.0073(5) -0.0061(5)
C16 0.0395(10) 0.0363(9) 0.0884(16) 0.0008(10) 0.0145(10) -0.0149(8)
C17 0.0164(6) 0.0577(10) 0.0453(9) -0.0141(8) 0.0033(6) 0.0013(6)
C18 0.0206(6) 0.0318(7) 0.0190(5) 0.0004(5) 0.0010(4) 0.0039(5)
C19 0.0398(8) 0.0418(8) 0.0295(7) 0.0021(6) 0.0143(6) -0.0055(7)
C20 0.0484(10) 0.0479(10) 0.0285(7) -0.0148(7) 0.0075(7) -0.0058(8)
C21 0.0209(6) 0.0201(5) 0.0263(6) -0.0032(5) 0.0072(5) 0.0002(4)
C22 0.0333(7) 0.0234(6) 0.0450(8) 0.0016(6) 0.0150(6) 0.0084(6)
C23 0.0320(7) 0.0345(7) 0.0252(6) -0.0080(5) 0.0048(5) -0.0027(6)

loop_
_atom_type_symbol
_atom_type_description
_atom_type_scat_dispersion_real
_atom_type_scat_dispersion_imag
_atom_type_scat_source
C C 0.0033 0.0016 'International Tables Vol C Tables 4.2.6.8 and 6.1.1.4'
H H 0.0000 0.0000 'International Tables Vol C Tables 4.2.6.8 and 6.1.1.4'
O O 0.0106 0.0060 'International Tables Vol C Tables 4.2.6.8 and 6.1.1.4'
Si Si 0.0817 0.0704 'International Tables Vol C Tables 4.2.6.8 and 6.1.1.4'

loop_
_geom_angle_atom_site_label_1
_geom_angle_atom_site_label_2
_geom_angle_atom_site_label_3
_geom_angle
_geom_angle_site_symmetry_1
_geom_angle_site_symmetry_3
C14 Si1 C18 106.71(6) . .
C14 Si1 C15 109.70(6) . .
C18 Si1 C15 112.43(6) . .
C14 Si1 C21 105.44(6) . .
C18 Si1 C21 111.30(6) . .
C15 Si1 C21 110.94(6) . .
C5 O1 C10 107.08(8) . .
C3 C1 C2 118.11(10) 3_665 .
C3 C1 C13 121.49(10) 3_665 .
C2 C1 C13 120.39(10) . .
C3 C2 C1 120.95(10) . .
C3 C2 C7 113.47(9) . .
C1 C2 C7 125.56(10) . .
C6 O2 C10 107.09(8) . .
C2 C3 C1 120.93(10) . 3_665
C2 C3 C4 113.06(9) . .
C1 C3 C4 125.99(10) 3_665 .
C9 C4 C3 108.05(9) . .
C9 C4 C5 107.02(9) . .
C3 C4 C5 103.67(9) . .
O1 C5 C4 110.82(9) . .
O1 C5 C6 104.72(8) . .
C4 C5 C6 109.48(9) . .
O2 C6 C7 110.07(9) . .
O2 C6 C5 104.24(8) . .
C7 C6 C5 109.55(9) . .
C2 C7 C8 108.03(9) . .
C2 C7 C6 104.07(9) . .
C8 C7 C6 106.67(9) . .
C9 C8 C7 114.54(10) . .
C8 C9 C4 114.63(10) . .
O2 C10 O1 104.79(8) . .
O2 C10 C11 108.60(10) . .
O1 C10 C11 108.58(10) . .
O2 C10 C12 110.31(10) . .
O1 C10 C12 110.36(10) . .
C11 C10 C12 113.80(10) . .
C14 C13 C1 177.96(12) . .
C13 C14 Si1 176.22(11) . .
C16 C15 C17 109.87(14) . .
C16 C15 Si1 113.84(11) . .
C17 C15 Si1 112.74(11) . .
C20 C18 C19 109.36(12) . .
C20 C18 Si1 112.08(10) . .
C19 C18 Si1 112.70(9) . .
C23 C21 C22 110.78(11) . .
C23 C21 Si1 111.45(9) . .
C22 C21 Si1 112.43(9) . .

loop_
_geom_bond_atom_site_label_1
_geom_bond_atom_site_label_2
_geom_bond_distance
_geom_bond_site_symmetry_2
Si1 C14 1.8438(12) .
Si1 C18 1.8859(13) .
Si1 C15 1.8869(14) .
Si1 C21 1.8928(13) .
O1 C5 1.4270(13) .
O1 C10 1.4357(14) .
C1 C3 1.4041(15) 3_665
C1 C2 1.4073(15) .
C1 C13 1.4354(15) .
C2 C3 1.3939(15) .
C2 C7 1.5152(15) .
O2 C6 1.4277(13) .
O2 C10 1.4284(14) .
C3 C1 1.4041(15) 3_665
C3 C4 1.5193(15) .
C4 C9 1.5187(16) .
C4 C5 1.5545(15) .
C5 C6 1.5549(15) .
C6 C7 1.5513(15) .
C7 C8 1.5204(16) .
C8 C9 1.3281(17) .
C10 C11 1.5125(17) .
C10 C12 1.5246(17) .
C13 C14 1.2103(17) .
C15 C16 1.534(2) .
C15 C17 1.543(2) .
C18 C20 1.529(2) .
C18 C19 1.533(2) .
C21 C23 1.5316(19) .
C21 C22 1.5356(18) .
